data_7056627
loop_
_publ_author_name
'Gupta, Anoop Kumar'
'Tomar, Kapil'
'Bharadwaj, Parimal K.'

_publ_section_title
;
 Structural Diversity of Zn(II) Based Coordination Polymers Constructed
 from a Flexible Carboxylate Linker and Pyridyl Co-linkers : Fluorescence
 Sensing of Nitro-aromatics
;
_journal_name_full 'New J. Chem.'
_journal_paper_doi 10.1039/C7NJ02651J
_journal_year 2017
_chemical_formula_moiety 'C34 H27 N3 O7 Zn, H2 O'
_chemical_formula_sum 'C34 H29 N3 O8 Zn'
_chemical_formula_weight 672.99
_space_group_crystal_system monoclinic
_space_group_IT_number 14
_space_group_name_Hall '-P 2ybc'
_space_group_name_H-M_alt 'P 1 21/c 1'
_symmetry_space_group_name_Hall '-P 2ybc'
_symmetry_space_group_name_H-M 'P 1 21/c 1'
_atom_sites_solution_hydrogens mixed
_atom_sites_solution_primary dual
_audit_creation_date 2017-09-11
_audit_creation_method
;
Olex2 1.2
(compiled 2017.08.10 svn.r3458 for OlexSys, GUI svn.r5381)
;
_audit_update_record
;
2017-09-13 deposited with the CCDC.
2017-09-26 downloaded from the CCDC.
;
_cell_angle_alpha 90
_cell_angle_beta 109.2860(10)
_cell_angle_gamma 90
_cell_formula_units_Z 4
_cell_length_a 13.8409(6)
_cell_length_b 14.6035(6)
_cell_length_c 15.7700(7)
_cell_measurement_reflns_used 913
_cell_measurement_temperature 100(2)
_cell_measurement_theta_max 28.331
_cell_measurement_theta_min 1.954
_cell_volume 3008.6(2)
_computing_cell_refinement 'SAINT v8.34A (Bruker, 2013)'
_computing_data_reduction 'SAINT v8.34A (Bruker, 2013)'
_computing_molecular_graphics 'Olex2 (Dolomanov et al., 2009)'
_computing_publication_material 'Olex2 (Dolomanov et al., 2009)'
_computing_structure_refinement 'XL (Sheldrick, 2008)'
_computing_structure_solution 'ShelXT (Sheldrick, 2015)'
_diffrn_ambient_temperature 100(2)
_diffrn_measured_fraction_theta_full 0.999
_diffrn_measured_fraction_theta_max 0.997
_diffrn_measurement_device_type 'Bruker APEX-II CCD'
_diffrn_measurement_method '\f and \w scans'
_diffrn_radiation_type MoK\a
_diffrn_radiation_wavelength 0.71073
_diffrn_reflns_av_R_equivalents 0.0517
_diffrn_reflns_av_unetI/netI 0.0606
_diffrn_reflns_Laue_measured_fraction_full 0.999
_diffrn_reflns_Laue_measured_fraction_max 0.997
_diffrn_reflns_limit_h_max 15
_diffrn_reflns_limit_h_min -18
_diffrn_reflns_limit_k_max 19
_diffrn_reflns_limit_k_min -19
_diffrn_reflns_limit_l_max 21
_diffrn_reflns_limit_l_min -21
_diffrn_reflns_number 30020
_diffrn_reflns_point_group_measured_fraction_full 0.999
_diffrn_reflns_point_group_measured_fraction_max 0.997
_diffrn_reflns_theta_full 25.242
_diffrn_reflns_theta_max 28.331
_diffrn_reflns_theta_min 1.954
_exptl_absorpt_coefficient_mu 0.876
_exptl_absorpt_correction_T_max 0.869
_exptl_absorpt_correction_T_min 0.802
_exptl_absorpt_correction_type empirical
_exptl_absorpt_process_details
;
SADABS-2014/4 (Bruker,2014/4) was used for absorption correction.
wR2(int) was 0.0770 before and 0.0627 after correction.
The Ratio of minimum to maximum transmission is 0.7960.
The \l/2 correction factor is 0.00150.
;
_exptl_crystal_colour Colorless
_exptl_crystal_density_diffrn 1.486
_exptl_crystal_density_method 'not measured'
_exptl_crystal_description Niddle
_exptl_crystal_F_000 1392
_exptl_crystal_size_max 0.26
_exptl_crystal_size_mid 0.21
_exptl_crystal_size_min 0.16
_refine_diff_density_max 1.455
_refine_diff_density_min -1.616
_refine_diff_density_rms 0.110
_refine_ls_extinction_method none
_refine_ls_goodness_of_fit_ref 1.038
_refine_ls_hydrogen_treatment constr
_refine_ls_matrix_type full
_refine_ls_number_parameters 418
_refine_ls_number_reflns 7495
_refine_ls_number_restraints 123
_refine_ls_restrained_S_all 1.038
_refine_ls_R_factor_all 0.1439
_refine_ls_R_factor_gt 0.0837
_refine_ls_shift/su_max 0.001
_refine_ls_shift/su_mean 0.000
_refine_ls_structure_factor_coef Fsqd
_refine_ls_weighting_details 'w=1/[\s^2^(Fo^2^)+(0.0710P)^2^+14.5460P] where P=(Fo^2^+2Fc^2^)/3'
_refine_ls_weighting_scheme calc
_refine_ls_wR_factor_gt 0.1869
_refine_ls_wR_factor_ref 0.2241
_reflns_Friedel_coverage 0.000
_reflns_number_gt 4518
_reflns_number_total 7495
_reflns_threshold_expression 'I > 2\s(I)'
_cod_data_source_file c7nj02651j2.cif
_cod_data_source_block CP-2
_cod_database_code 7056627
_shelx_shelxl_version_number 2016/4
_shelx_space_group_comment
;
The symmetry employed for this shelxl refinement is uniquely defined
by the following loop, which should always be used as a source of
symmetry information in preference to the above space-group names.
They are only intended as comments.
;
_shelx_estimated_absorpt_t_max 0.8734
_shelx_estimated_absorpt_t_min 0.8043
_olex2_refinement_description
;
1. Fixed Uiso
 At 1.2 times of:
  All C(H) groups, All C(H,H) groups
 At 1.5 times of:
  All O(H,H) groups
2. Restrained distances
 C22-C22_$1
 1.45 with sigma of 0.001
3. Rigid bond restraints
 All non-hydrogen atoms
 with sigma for 1-2 distances of 0.01 and sigma for 1-3 distances of 0.01
4. Uiso/Uaniso restraints and constraints
O6: within 2A with sigma of 0.001 and sigma for terminal atoms of 0.02
Uanis(O6) \\sim Ueq: with sigma of 0.001 and sigma for terminal atoms of 0.02
5.a Free rotating group:
 O8(H8A,H8B)
5.b Secondary CH2 refined with riding coordinates:
 C9(H9A,H9B), C29(H29A,H29B), C28(H28A,H28B), C22(H22A,H22B)
5.c Aromatic/amide H refined with riding coordinates:
 C7(H7), C5(H5), C3(H3), C23(H23), C14(H14), C17(H17), C11(H11), C34(H34),
 C18(H18), C24(H24), C33(H33), C13(H13), C12(H12), C31(H31), C27(H27), C21(H21),
  C32(H32), C26(H26), C20(H20)
;
_olex2_submission_special_instructions 'No special instructions were received'

loop_
_space_group_symop_operation_xyz
'x, y, z'
'-x, y+1/2, -z+1/2'
'-x, -y, -z'
'x, -y-1/2, z-1/2'

loop_
_atom_site_label
_atom_site_type_symbol
_atom_site_fract_x
_atom_site_fract_y
_atom_site_fract_z
_atom_site_U_iso_or_equiv
_atom_site_adp_type
_atom_site_occupancy
_atom_site_site_symmetry_order
_atom_site_calc_flag
_atom_site_refinement_flags_posn
_atom_site_refinement_flags_adp
Zn1 Zn 0.41215(6) 0.75173(4) 0.32680(4) 0.0387(2) Uani 1 1 d . U
O2 O 0.5402(3) 0.8711(2) 0.4367(2) 0.0355(8) Uani 1 1 d . U
O4 O 0.7111(3) 1.1695(3) 0.6651(2) 0.0419(9) Uani 1 1 d . U
O1 O 0.5594(3) 0.7290(2) 0.3947(2) 0.0417(9) Uani 1 1 d . U
O7 O 0.8957(3) 0.9521(3) 0.6532(3) 0.0496(10) Uani 1 1 d . U
O8 O 0.5442(4) 0.9439(3) 0.6141(3) 0.0551(11) Uani 1 1 d . U
H8A H 0.518918 0.997228 0.601032 0.083 Uiso 1 1 d G .
H8B H 0.539956 0.915238 0.566116 0.083 Uiso 1 1 d G .
O3 O 0.6341(3) 1.2595(3) 0.5517(2) 0.0463(10) Uani 1 1 d . U
N2 N 0.4317(4) 0.8263(3) 0.2222(3) 0.0484(13) Uani 1 1 d . U
N1 N 0.3468(5) 0.6277(3) 0.2766(3) 0.0548(14) Uani 1 1 d . U
O5 O 0.8719(6) 0.5584(4) 0.5597(3) 0.101(2) Uani 1 1 d . U
C2 C 0.7008(4) 0.7982(3) 0.5050(3) 0.0348(11) Uani 1 1 d . U
C7 C 0.7453(4) 0.8783(3) 0.5478(3) 0.0329(10) Uani 1 1 d . U
H7 H 0.708168 0.932691 0.536810 0.039 Uiso 1 1 calc R .
C16 C 0.7007(4) 1.2001(4) 0.5876(4) 0.0379(11) Uani 1 1 d . U
C1 C 0.5924(4) 0.8001(3) 0.4414(3) 0.0344(11) Uani 1 1 d . U
C6 C 0.8450(4) 0.8774(4) 0.6071(4) 0.0402(12) Uani 1 1 d . U
C15 C 0.7700(4) 1.1685(4) 0.5389(4) 0.0393(12) Uani 1 1 d . U
C10 C 0.8323(4) 1.0905(4) 0.5643(4) 0.0441(13) Uani 1 1 d . U
C9 C 0.8387(4) 1.0351(4) 0.6475(4) 0.0431(13) Uani 1 1 d . U
H9A H 0.870993 1.071954 0.700544 0.052 Uiso 1 1 calc R .
H9B H 0.770058 1.020295 0.646598 0.052 Uiso 1 1 calc R .
C5 C 0.8997(5) 0.7959(5) 0.6230(5) 0.0564(16) Uani 1 1 d . U
H5 H 0.966385 0.794841 0.662998 0.068 Uiso 1 1 calc R .
C4 C 0.8560(6) 0.7167(5) 0.5797(5) 0.0591(18) Uani 1 1 d . U
C3 C 0.7566(5) 0.7175(4) 0.5211(4) 0.0478(14) Uani 1 1 d . U
H3 H 0.727121 0.663786 0.492298 0.057 Uiso 1 1 calc R .
C23 C 0.3737(5) 0.5769(3) 0.2175(4) 0.0473(15) Uani 1 1 d . U
H23 H 0.427839 0.596257 0.199285 0.057 Uiso 1 1 calc R .
C14 C 0.7726(5) 1.2199(4) 0.4653(5) 0.0522(15) Uani 1 1 d . U
H14 H 0.729790 1.270466 0.447551 0.063 Uiso 1 1 calc R .
C30 C 0.1423(6) 0.2199(4) 0.1652(4) 0.0550(16) Uani 1 1 d . U
N00P N 0.0351(9) 0.0580(6) 0.1131(5) 0.109(3) Uani 1 1 d . U
C17 C 0.4937(6) 0.8007(4) 0.1776(4) 0.0576(17) Uani 1 1 d . U
H17 H 0.525856 0.744008 0.190569 0.069 Uiso 1 1 calc R .
C11 C 0.8939(5) 1.0681(5) 0.5145(5) 0.067(2) Uani 1 1 d . U
H11 H 0.934992 1.016247 0.529957 0.081 Uiso 1 1 calc R .
C34 C 0.1898(7) 0.1376(5) 0.1802(4) 0.071(2) Uani 1 1 d . U
H34 H 0.260217 0.133852 0.208213 0.085 Uiso 1 1 calc R .
C18 C 0.5125(7) 0.8552(5) 0.1126(4) 0.079(2) Uani 1 1 d . U
H18 H 0.555757 0.834735 0.082213 0.095 Uiso 1 1 calc R .
C24 C 0.3238(7) 0.4967(4) 0.1827(5) 0.076(2) Uani 1 1 d . U
H24 H 0.346663 0.461451 0.143979 0.091 Uiso 1 1 calc R .
C33 C 0.1322(10) 0.0596(5) 0.1533(5) 0.098(3) Uani 1 1 d . U
H33 H 0.166271 0.003713 0.165085 0.117 Uiso 1 1 calc R .
C13 C 0.8368(5) 1.1978(5) 0.4184(5) 0.070(2) Uani 1 1 d . U
H13 H 0.840035 1.234455 0.371147 0.083 Uiso 1 1 calc R .
C29 C 0.2097(7) 0.3036(5) 0.2005(6) 0.079(2) Uani 1 1 d . U
H29A H 0.223529 0.308152 0.264797 0.095 Uiso 1 1 calc R .
H29B H 0.274689 0.294674 0.190708 0.095 Uiso 1 1 calc R .
C12 C 0.8967(5) 1.1203(6) 0.4424(6) 0.078(3) Uani 1 1 d . U
H12 H 0.939058 1.103255 0.409964 0.094 Uiso 1 1 calc R .
C31 C 0.0399(7) 0.2185(6) 0.1228(6) 0.084(2) Uani 1 1 d . U
H31 H 0.002681 0.272736 0.109837 0.100 Uiso 1 1 calc R .
C28 C 0.1666(7) 0.3869(5) 0.1601(5) 0.081(2) Uani 1 1 d . U
H28A H 0.100137 0.395646 0.167123 0.098 Uiso 1 1 calc R .
H28B H 0.157106 0.385230 0.096389 0.098 Uiso 1 1 calc R .
C27 C 0.2708(8) 0.5962(5) 0.3034(5) 0.099(4) Uani 1 1 d . U
H27 H 0.253291 0.629218 0.346595 0.118 Uiso 1 1 calc R .
C8 C 0.9162(9) 0.6300(7) 0.5962(7) 0.102(3) Uani 1 1 d . U
C21 C 0.3880(8) 0.9085(5) 0.2030(5) 0.085(3) Uani 1 1 d . U
H21 H 0.344694 0.927962 0.233589 0.101 Uiso 1 1 calc R .
C25 C 0.2389(9) 0.4679(5) 0.2052(6) 0.104(4) Uani 1 1 d . U
C32 C -0.0086(8) 0.1347(8) 0.0991(7) 0.106(3) Uani 1 1 d . U
H32 H -0.079097 0.135301 0.070601 0.127 Uiso 1 1 calc R .
C26 C 0.2176(10) 0.5181(6) 0.2705(7) 0.139(5) Uani 1 1 d . U
H26 H 0.166421 0.498607 0.292521 0.167 Uiso 1 1 calc R .
C19 C 0.4661(11) 0.9407(6) 0.0932(6) 0.124(4) Uani 1 1 d . U
C20 C 0.4043(11) 0.9659(6) 0.1396(6) 0.131(5) Uani 1 1 d . U
H20 H 0.372255 1.022741 0.128778 0.158 Uiso 1 1 calc R .
C22 C 0.4634(7) 1.0137(7) 0.0215(7) 0.190(8) Uani 1 1 d D U
H22A H 0.395282 1.017438 -0.022472 0.228 Uiso 1 1 calc R .
H22B H 0.481395 1.073242 0.049478 0.228 Uiso 1 1 calc R .
O6 O 1.0088(5) 0.6321(5) 0.6435(6) 0.132(3) Uani 1 1 d . U

loop_
_atom_site_aniso_label
_atom_site_aniso_U_11
_atom_site_aniso_U_22
_atom_site_aniso_U_33
_atom_site_aniso_U_23
_atom_site_aniso_U_13
_atom_site_aniso_U_12
Zn1 0.0771(5) 0.0184(3) 0.0256(3) -0.0037(2) 0.0238(3) -0.0115(3)
O2 0.048(2) 0.0219(16) 0.0333(18) 0.0016(14) 0.0090(16) 0.0079(15)
O4 0.046(2) 0.038(2) 0.0382(19) 0.0014(16) 0.0095(17) -0.0059(17)
O1 0.079(3) 0.0191(16) 0.0390(19) -0.0014(13) 0.0352(18) -0.0011(16)
O7 0.0238(19) 0.061(3) 0.060(3) 0.025(2) 0.0080(17) 0.0081(18)
O8 0.092(3) 0.035(2) 0.046(2) 0.0027(18) 0.034(2) 0.019(2)
O3 0.061(3) 0.039(2) 0.0361(19) -0.0077(16) 0.0119(18) 0.0088(19)
N2 0.096(4) 0.026(2) 0.026(2) -0.0045(16) 0.024(2) -0.020(2)
N1 0.110(4) 0.029(2) 0.038(2) -0.0137(19) 0.042(3) -0.027(3)
O5 0.181(6) 0.081(4) 0.063(3) 0.040(3) 0.068(3) 0.103(4)
C2 0.056(3) 0.025(2) 0.033(2) 0.0096(18) 0.028(2) 0.016(2)
C7 0.036(3) 0.031(2) 0.039(3) 0.014(2) 0.022(2) 0.017(2)
C16 0.039(3) 0.032(3) 0.039(3) -0.009(2) 0.007(2) -0.010(2)
C1 0.064(3) 0.020(2) 0.027(2) 0.0040(17) 0.026(2) 0.005(2)
C6 0.033(3) 0.051(3) 0.046(3) 0.024(2) 0.025(2) 0.017(2)
C15 0.026(3) 0.043(3) 0.046(3) 0.004(2) 0.007(2) -0.005(2)
C10 0.023(3) 0.051(3) 0.059(3) 0.016(3) 0.015(2) -0.001(2)
C9 0.029(3) 0.048(3) 0.049(3) 0.011(2) 0.009(2) -0.001(2)
C5 0.047(3) 0.067(3) 0.070(4) 0.048(3) 0.039(3) 0.035(3)
C4 0.076(4) 0.058(3) 0.068(4) 0.041(3) 0.056(3) 0.050(3)
C3 0.086(4) 0.033(3) 0.046(3) 0.018(2) 0.049(3) 0.027(3)
C23 0.086(4) 0.023(2) 0.039(3) -0.003(2) 0.029(3) -0.012(3)
C14 0.039(3) 0.053(3) 0.068(4) 0.020(3) 0.022(3) 0.001(3)
C30 0.076(4) 0.048(3) 0.050(3) -0.014(3) 0.032(3) -0.036(3)
N00P 0.210(9) 0.078(4) 0.045(4) -0.026(4) 0.052(5) -0.101(6)
C17 0.104(5) 0.042(3) 0.036(3) -0.012(2) 0.036(3) -0.035(3)
C11 0.042(4) 0.078(5) 0.094(5) 0.045(4) 0.039(4) 0.022(3)
C34 0.099(5) 0.059(4) 0.045(4) -0.010(3) 0.012(4) -0.014(4)
C18 0.145(7) 0.066(4) 0.043(4) -0.016(3) 0.056(4) -0.048(4)
C24 0.146(7) 0.034(3) 0.070(4) -0.025(3) 0.065(5) -0.036(4)
C33 0.216(9) 0.031(3) 0.033(3) 0.002(3) 0.025(5) -0.020(5)
C13 0.052(4) 0.080(5) 0.089(5) 0.048(4) 0.041(4) 0.013(4)
C29 0.118(6) 0.053(4) 0.088(5) -0.028(4) 0.064(5) -0.038(4)
C12 0.051(4) 0.104(6) 0.100(6) 0.053(5) 0.053(4) 0.029(4)
C31 0.077(5) 0.069(4) 0.101(6) -0.032(5) 0.025(5) -0.023(4)
C28 0.109(7) 0.068(4) 0.071(5) -0.027(4) 0.036(5) -0.031(4)
C27 0.186(9) 0.069(5) 0.083(5) -0.052(4) 0.102(6) -0.084(6)
C8 0.142(7) 0.085(5) 0.123(7) 0.076(5) 0.103(6) 0.091(5)
C21 0.177(9) 0.039(3) 0.051(4) 0.016(3) 0.055(5) 0.007(4)
C25 0.197(10) 0.061(4) 0.091(6) -0.044(4) 0.098(7) -0.078(6)
C32 0.092(6) 0.127(7) 0.105(7) -0.059(7) 0.042(5) -0.078(5)
C26 0.263(13) 0.099(7) 0.123(7) -0.079(6) 0.155(9) -0.129(8)
C19 0.270(14) 0.063(5) 0.065(5) 0.016(4) 0.091(7) -0.021(6)
C20 0.282(15) 0.057(5) 0.086(6) 0.038(5) 0.103(9) 0.022(7)
C22 0.46(3) 0.057(5) 0.114(9) 0.005(5) 0.175(12) 0.002(10)
O6 0.101(4) 0.092(4) 0.231(8) 0.090(5) 0.091(5) 0.078(4)

loop_
_atom_type_symbol
_atom_type_description
_atom_type_scat_dispersion_real
_atom_type_scat_dispersion_imag
_atom_type_scat_source
C C 0.0033 0.0016 'International Tables Vol C Tables 4.2.6.8 and 6.1.1.4'
H H 0.0000 0.0000 'International Tables Vol C Tables 4.2.6.8 and 6.1.1.4'
N N 0.0061 0.0033 'International Tables Vol C Tables 4.2.6.8 and 6.1.1.4'
O O 0.0106 0.0060 'International Tables Vol C Tables 4.2.6.8 and 6.1.1.4'
Zn Zn 0.2839 1.4301 'International Tables Vol C Tables 4.2.6.8 and 6.1.1.4'

loop_
_geom_angle_atom_site_label_1
_geom_angle_atom_site_label_2
_geom_angle_atom_site_label_3
_geom_angle
_geom_angle_site_symmetry_1
_geom_angle_site_symmetry_3
O4 Zn1 O3 60.97(14) 3_676 3_676
O4 Zn1 C16 30.64(16) 3_676 3_676
O1 Zn1 O4 140.12(14) . 3_676
O1 Zn1 O3 93.42(14) . 3_676
O1 Zn1 N2 97.81(19) . .
O1 Zn1 N1 107.5(2) . .
O1 Zn1 C16 118.11(16) . 3_676
O3 Zn1 C16 30.34(16) 3_676 3_676
N2 Zn1 O4 94.80(19) . 3_676
N2 Zn1 O3 151.58(17) . 3_676
N2 Zn1 C16 123.9(2) . 3_676
N1 Zn1 O4 104.0(2) . 3_676
N1 Zn1 O3 92.94(16) . 3_676
N1 Zn1 N2 108.24(17) . .
N1 Zn1 C16 100.51(19) . 3_676
C16 O4 Zn1 91.7(3) . 3_676
C1 O1 Zn1 106.5(3) . .
C6 O7 C9 117.8(4) . .
H8A O8 H8B 109.5 . .
C16 O3 Zn1 86.4(3) . 3_676
C17 N2 Zn1 123.5(4) . .
C17 N2 C21 117.1(5) . .
C21 N2 Zn1 119.1(4) . .
C23 N1 Zn1 124.5(4) . .
C27 N1 Zn1 118.2(4) . .
C27 N1 C23 117.3(5) . .
C7 C2 C1 119.5(4) . .
C3 C2 C7 119.8(5) . .
C3 C2 C1 120.7(5) . .
C2 C7 H7 120.0 . .
C6 C7 C2 120.1(5) . .
C6 C7 H7 120.0 . .
O4 C16 Zn1 57.6(3) . 3_676
O4 C16 C15 120.2(5) . .
O3 C16 Zn1 63.2(3) . 3_676
O3 C16 O4 120.8(5) . .
O3 C16 C15 119.0(5) . .
C15 C16 Zn1 177.8(4) . 3_676
O2 C1 O1 123.6(5) . .
O2 C1 C2 118.9(4) . .
O1 C1 C2 117.4(4) . .
O7 C6 C7 124.8(5) . .
O7 C6 C5 115.7(5) . .
C7 C6 C5 119.5(6) . .
C10 C15 C16 123.0(5) . .
C14 C15 C16 117.5(5) . .
C14 C15 C10 119.5(5) . .
C15 C10 C9 122.3(5) . .
C11 C10 C15 117.9(5) . .
C11 C10 C9 119.7(5) . .
O7 C9 C10 112.2(5) . .
O7 C9 H9A 109.2 . .
O7 C9 H9B 109.2 . .
C10 C9 H9A 109.2 . .
C10 C9 H9B 109.2 . .
H9A C9 H9B 107.9 . .
C6 C5 H5 119.8 . .
C4 C5 C6 120.4(6) . .
C4 C5 H5 119.8 . .
C5 C4 C3 120.2(5) . .
C5 C4 C8 119.9(8) . .
C3 C4 C8 119.9(9) . .
C2 C3 H3 120.0 . .
C4 C3 C2 120.1(6) . .
C4 C3 H3 120.0 . .
N1 C23 H23 119.0 . .
N1 C23 C24 122.0(6) . .
C24 C23 H23 119.0 . .
C15 C14 H14 119.2 . .
C13 C14 C15 121.6(6) . .
C13 C14 H14 119.2 . .
C34 C30 C29 116.4(7) . .
C34 C30 C31 116.2(6) . .
C31 C30 C29 127.4(7) . .
C32 N00P C33 115.8(7) . .
N2 C17 H17 118.6 . .
N2 C17 C18 122.7(7) . .
C18 C17 H17 118.6 . .
C10 C11 H11 119.0 . .
C10 C11 C12 122.0(6) . .
C12 C11 H11 119.0 . .
C30 C34 H34 120.5 . .
C30 C34 C33 119.0(8) . .
C33 C34 H34 120.5 . .
C17 C18 H18 120.3 . .
C17 C18 C19 119.3(8) . .
C19 C18 H18 120.3 . .
C23 C24 H24 119.8 . .
C23 C24 C25 120.4(6) . .
C25 C24 H24 119.8 . .
N00P C33 C34 125.0(9) . .
N00P C33 H33 117.5 . .
C34 C33 H33 117.5 . .
C14 C13 H13 120.5 . .
C14 C13 C12 118.9(6) . .
C12 C13 H13 120.5 . .
C30 C29 H29A 108.7 . .
C30 C29 H29B 108.7 . .
H29A C29 H29B 107.6 . .
C28 C29 C30 114.1(8) . .
C28 C29 H29A 108.7 . .
C28 C29 H29B 108.7 . .
C11 C12 H12 120.0 . .
C13 C12 C11 120.1(7) . .
C13 C12 H12 120.0 . .
C30 C31 H31 120.6 . .
C30 C31 C32 118.8(9) . .
C32 C31 H31 120.6 . .
C29 C28 H28A 109.8 . .
C29 C28 H28B 109.8 . .
C29 C28 C25 109.6(8) . .
H28A C28 H28B 108.2 . .
C25 C28 H28A 109.8 . .
C25 C28 H28B 109.8 . .
N1 C27 H27 118.3 . .
N1 C27 C26 123.4(7) . .
C26 C27 H27 118.3 . .
O5 C8 C4 118.0(10) . .
O5 C8 O6 123.0(7) . .
O6 C8 C4 119.0(11) . .
N2 C21 H21 118.6 . .
N2 C21 C20 122.8(8) . .
C20 C21 H21 118.6 . .
C24 C25 C28 125.3(7) . .
C26 C25 C24 115.9(7) . .
C26 C25 C28 118.8(8) . .
N00P C32 C31 125.3(10) . .
N00P C32 H32 117.4 . .
C31 C32 H32 117.4 . .
C27 C26 C25 120.6(8) . .
C27 C26 H26 119.7 . .
C25 C26 H26 119.7 . .
C18 C19 C22 132.6(8) . .
C20 C19 C18 117.2(7) . .
C20 C19 C22 110.0(8) . .
C21 C20 H20 119.6 . .
C19 C20 C21 120.8(9) . .
C19 C20 H20 119.6 . .
C19 C22 H22A 110.2 . .
C19 C22 H22B 110.2 . .
C22 C22 C19 107.5(10) 3_675 .
C22 C22 H22A 110.2 3_675 .
C22 C22 H22B 110.2 3_675 .
H22A C22 H22B 108.5 . .

loop_
_geom_bond_atom_site_label_1
_geom_bond_atom_site_label_2
_geom_bond_distance
_geom_bond_site_symmetry_2
Zn1 O4 2.096(4) 3_676
Zn1 O1 1.992(4) .
Zn1 O3 2.218(4) 3_676
Zn1 N2 2.067(4) .
Zn1 N1 2.062(4) .
Zn1 C16 2.480(6) 3_676
O2 C1 1.253(6) .
O4 Zn1 2.096(4) 3_676
O4 C16 1.265(6) .
O1 C1 1.268(6) .
O7 C6 1.369(7) .
O7 C9 1.433(7) .
O8 H8A 0.8502 .
O8 H8B 0.8497 .
O3 Zn1 2.218(4) 3_676
O3 C16 1.255(7) .
N2 C17 1.330(8) .
N2 C21 1.334(9) .
N1 C23 1.338(7) .
N1 C27 1.338(9) .
O5 C8 1.251(14) .
C2 C7 1.389(7) .
C2 C1 1.505(8) .
C2 C3 1.386(7) .
C7 H7 0.9300 .
C7 C6 1.388(7) .
C16 Zn1 2.480(6) 3_676
C16 C15 1.487(8) .
C6 C5 1.388(8) .
C15 C10 1.405(8) .
C15 C14 1.393(8) .
C10 C9 1.519(8) .
C10 C11 1.376(9) .
C9 H9A 0.9700 .
C9 H9B 0.9700 .
C5 H5 0.9300 .
C5 C4 1.377(11) .
C4 C3 1.381(10) .
C4 C8 1.491(9) .
C3 H3 0.9300 .
C23 H23 0.9300 .
C23 C24 1.378(8) .
C14 H14 0.9300 .
C14 C13 1.369(9) .
C30 C34 1.353(10) .
C30 C29 1.527(9) .
C30 C31 1.353(11) .
N00P C33 1.284(14) .
N00P C32 1.257(14) .
C17 H17 0.9300 .
C17 C18 1.390(8) .
C11 H11 0.9300 .
C11 C12 1.380(9) .
C34 H34 0.9300 .
C34 C33 1.374(11) .
C18 H18 0.9300 .
C18 C19 1.391(13) .
C24 H24 0.9300 .
C24 C25 1.400(11) .
C33 H33 0.9300 .
C13 H13 0.9300 .
C13 C12 1.380(10) .
C29 H29A 0.9700 .
C29 H29B 0.9700 .
C29 C28 1.411(11) .
C12 H12 0.9300 .
C31 H31 0.9300 .
C31 C32 1.386(11) .
C28 H28A 0.9700 .
C28 H28B 0.9700 .
C28 C25 1.561(10) .
C27 H27 0.9300 .
C27 C26 1.364(9) .
C8 O6 1.253(14) .
C21 H21 0.9300 .
C21 C20 1.378(10) .
C25 C26 1.373(10) .
C32 H32 0.9300 .
C26 H26 0.9300 .
C19 C20 1.348(15) .
C19 C22 1.546(11) .
C20 H20 0.9300 .
C22 C22 1.4495(10) 3_675
C22 H22A 0.9700 .
C22 H22B 0.9700 .
